data_8000086
loop_
_publ_author_name
'Hirotsu, Masakazu'
'Taruno, Shinsuke'
'Yoshimura, Takashi'
'Ueno, Keiji'
'Unno, Masafumi'
'Matsumoto, Hideyuki'

_publ_section_title
;
 Synthesis and Structures of the First Titanium(IV) Complexes with Cyclic
 Tetrasiloxide Ligands: Incomplete and Complete Cage Titanosiloxanes
;
_journal_issue 11
_journal_name_full 'Chemistry Letters'
_journal_page_first 1542
_journal_paper_doi 10.1246/cl.2005.1542
_journal_volume 34
_journal_year 2005
_chemical_formula_sum 'C31 H39 O10.5 Si5 Ti'
_chemical_formula_weight 767.97
_space_group_IT_number 18
_symmetry_space_group_name_Hall 'P 2 2ab'
_symmetry_space_group_name_H-M 'P 21 21 2'
_atom_sites_solution_hydrogens geom
_atom_sites_solution_primary direct
_atom_sites_solution_secondary difmap
_audit_creation_method SHELXL-97
_cell_angle_alpha 90.00
_cell_angle_beta 90.00
_cell_angle_gamma 90.00
_cell_formula_units_Z 4
_cell_length_a 14.4561(9)
_cell_length_b 18.1710(9)
_cell_length_c 14.1250(10)
_cell_measurement_temperature 293(2)
_cell_volume 3710.4(4)
_computing_structure_refinement 'SHELXL-97 (Sheldrick, 1997)'
_diffrn_ambient_temperature 293(2)
_diffrn_measured_fraction_theta_full 0.969
_diffrn_measured_fraction_theta_max 0.969
_diffrn_radiation_monochromator graphite
_diffrn_radiation_source 'fine-focus sealed tube'
_diffrn_radiation_type MoK\a
_diffrn_radiation_wavelength 0.71073
_diffrn_reflns_av_R_equivalents 0.0455
_diffrn_reflns_av_sigmaI/netI 0.0524
_diffrn_reflns_limit_h_max 19
_diffrn_reflns_limit_h_min -20
_diffrn_reflns_limit_k_max 24
_diffrn_reflns_limit_k_min -21
_diffrn_reflns_limit_l_max 19
_diffrn_reflns_limit_l_min -15
_diffrn_reflns_number 20382
_diffrn_reflns_theta_full 30.00
_diffrn_reflns_theta_max 30.00
_diffrn_reflns_theta_min 2.02
_exptl_absorpt_coefficient_mu 0.445
_exptl_crystal_density_diffrn 1.375
_exptl_crystal_density_method 'not measured'
_exptl_crystal_F_000 1604
_refine_diff_density_max 0.426
_refine_diff_density_min -0.786
_refine_diff_density_rms 0.088
_refine_ls_abs_structure_details 'Flack H D (1983), Acta Cryst. A39, 876-881'
_refine_ls_abs_structure_Flack 0.01(2)
_refine_ls_extinction_method none
_refine_ls_goodness_of_fit_ref 1.009
_refine_ls_hydrogen_treatment mixed
_refine_ls_matrix_type full
_refine_ls_number_parameters 440
_refine_ls_number_reflns 10318
_refine_ls_number_restraints 0
_refine_ls_restrained_S_all 1.009
_refine_ls_R_factor_all 0.0478
_refine_ls_R_factor_gt 0.0443
_refine_ls_shift/su_max 0.014
_refine_ls_shift/su_mean 0.001
_refine_ls_structure_factor_coef Fsqd
_refine_ls_weighting_details 'calc w=1/[\s^2^(Fo^2^)+(0.0755P)^2^+0.0000P] where P=(Fo^2^+2Fc^2^)/3'
_refine_ls_weighting_scheme calc
_refine_ls_wR_factor_gt 0.1121
_refine_ls_wR_factor_ref 0.1147
_reflns_number_gt 9347
_reflns_number_total 10318
_reflns_threshold_expression >2sigma(I)
_cod_data_source_file 34-1542sup1.cif
_cod_data_source_block 1
_cod_original_formula_sum 'C31 H39 O10.50 Si5 Ti'
_cod_database_code 8000086

loop_
_symmetry_equiv_pos_as_xyz
'x, y, z'
'-x, -y, z'
'x+1/2, -y+1/2, -z'
'-x+1/2, y+1/2, -z'

loop_
_atom_site_label
_atom_site_type_symbol
_atom_site_fract_x
_atom_site_fract_y
_atom_site_fract_z
_atom_site_U_iso_or_equiv
_atom_site_adp_type
_atom_site_occupancy
_atom_site_symmetry_multiplicity
_atom_site_calc_flag
_atom_site_refinement_flags
Ti1 Ti 0.55839(3) 0.92703(2) 0.69930(3) 0.01321(8) Uani 1 1 d .
Si1 Si 0.39963(4) 0.81032(3) 0.76243(5) 0.01426(12) Uani 1 1 d .
Si2 Si 0.30927(4) 0.90385(3) 0.92515(5) 0.01504(12) Uani 1 1 d .
Si3 Si 0.24178(4) 1.01351(3) 0.77157(5) 0.01467(12) Uani 1 1 d .
Si4 Si 0.33327(4) 0.92069(3) 0.62771(5) 0.01411(12) Uani 1 1 d .
Si5 Si 0.65323(5) 0.83449(4) 0.51436(5) 0.02050(14) Uani 1 1 d .
O1 O 0.50225(11) 0.84635(9) 0.75689(12) 0.0170(3) Uani 1 1 d .
O2 O 0.40217(12) 0.94635(9) 0.96238(13) 0.0188(3) Uani 1 1 d .
O3 O 0.33204(10) 1.06695(9) 0.76736(12) 0.0172(3) Uani 1 1 d .
O4 O 0.42750(11) 0.96361(8) 0.65890(12) 0.0143(3) Uani 1 1 d .
O5 O 0.59707(12) 0.88831(9) 0.59042(13) 0.0204(3) Uani 1 1 d .
O6 O 0.34709(12) 0.83842(9) 0.85751(13) 0.0201(3) Uani 1 1 d .
O7 O 0.24607(11) 0.96158(9) 0.86594(13) 0.0195(3) Uani 1 1 d .
O8 O 0.24440(11) 0.96134(9) 0.67705(12) 0.0175(3) Uani 1 1 d .
O9 O 0.34114(11) 0.83702(9) 0.66969(12) 0.0173(3) Uani 1 1 d .
O10 O 0.5000 1.0000 0.81981(17) 0.0136(4) Uani 1 2 d S
C31 C 0.13160(16) 1.06493(13) 0.7778(2) 0.0223(5) Uani 1 1 d .
C32 C 0.1035(2) 1.09567(18) 0.8641(3) 0.0376(7) Uani 1 1 d .
H32 H 0.1408 1.0906 0.9173 0.045 Uiso 1 1 calc R
C33 C 0.0198(3) 1.1339(2) 0.8709(4) 0.0559(11) Uani 1 1 d .
H33 H 0.0024 1.1549 0.9283 0.067 Uiso 1 1 calc R
C34 C -0.0371(2) 1.14053(18) 0.7933(4) 0.0605(14) Uani 1 1 d .
H34 H -0.0933 1.1650 0.7986 0.073 Uiso 1 1 calc R
C35 C -0.0108(2) 1.11118(18) 0.7085(4) 0.0546(12) Uani 1 1 d .
H35 H -0.0494 1.1159 0.6562 0.066 Uiso 1 1 calc R
C36 C 0.0747(2) 1.07366(16) 0.6993(3) 0.0369(7) Uani 1 1 d .
H36 H 0.0926 1.0549 0.6409 0.044 Uiso 1 1 calc R
C21 C 0.24371(16) 0.86147(12) 1.02333(17) 0.0168(4) Uani 1 1 d .
C22 C 0.15727(16) 0.88759(13) 1.05315(18) 0.0190(4) Uani 1 1 d .
H22 H 0.1313 0.9285 1.0237 0.023 Uiso 1 1 calc R
C23 C 0.10975(17) 0.85283(14) 1.1266(2) 0.0230(5) Uani 1 1 d .
H23 H 0.0527 0.8710 1.1462 0.028 Uiso 1 1 calc R
C24 C 0.14707(18) 0.79142(14) 1.17037(19) 0.0228(5) Uani 1 1 d .
H24 H 0.1145 0.7678 1.2183 0.027 Uiso 1 1 calc R
C25 C 0.23373(18) 0.76496(14) 1.14248(18) 0.0224(5) Uani 1 1 d .
H25 H 0.2594 0.7241 1.1722 0.027 Uiso 1 1 calc R
C26 C 0.28114(17) 0.80021(13) 1.07000(18) 0.0198(5) Uani 1 1 d .
H26 H 0.3390 0.7828 1.0520 0.024 Uiso 1 1 calc R
C11 C 0.39764(15) 0.70803(13) 0.76634(18) 0.0171(4) Uani 1 1 d .
C12 C 0.42876(19) 0.66602(13) 0.6901(2) 0.0244(5) Uani 1 1 d .
H12 H 0.4524 0.6895 0.6369 0.029 Uiso 1 1 calc R
C13 C 0.4249(2) 0.58903(14) 0.6926(2) 0.0307(6) Uani 1 1 d .
H13 H 0.4464 0.5616 0.6416 0.037 Uiso 1 1 calc R
C14 C 0.38895(19) 0.55395(14) 0.7711(2) 0.0306(6) Uani 1 1 d .
H14 H 0.3874 0.5028 0.7732 0.037 Uiso 1 1 calc R
C15 C 0.3554(2) 0.59420(14) 0.8464(2) 0.0312(6) Uani 1 1 d .
H15 H 0.3293 0.5703 0.8981 0.037 Uiso 1 1 calc R
C16 C 0.36054(19) 0.67058(14) 0.8448(2) 0.0260(5) Uani 1 1 d .
H16 H 0.3391 0.6974 0.8965 0.031 Uiso 1 1 calc R
C41 C 0.31771(16) 0.91850(12) 0.49845(17) 0.0182(4) Uani 1 1 d .
C42 C 0.39470(18) 0.92150(15) 0.43781(18) 0.0243(5) Uani 1 1 d .
H42 H 0.4537 0.9263 0.4633 0.029 Uiso 1 1 calc R
C43 C 0.3837(2) 0.91737(16) 0.3398(2) 0.0308(6) Uani 1 1 d .
H43 H 0.4352 0.9186 0.3003 0.037 Uiso 1 1 calc R
C44 C 0.2945(2) 0.91129(15) 0.3011(2) 0.0295(6) Uani 1 1 d .
H44 H 0.2866 0.9099 0.2357 0.035 Uiso 1 1 calc R
C45 C 0.2193(2) 0.90743(15) 0.3594(2) 0.0282(6) Uani 1 1 d .
H45 H 0.1606 0.9020 0.3335 0.034 Uiso 1 1 calc R
C46 C 0.22984(18) 0.91148(13) 0.45734(19) 0.0228(5) Uani 1 1 d .
H46 H 0.1778 0.9095 0.4960 0.027 Uiso 1 1 calc R
C51 C 0.6793(3) 0.88821(18) 0.4065(2) 0.0420(8) Uani 1 1 d .
H51A H 0.7200 0.9281 0.4223 0.063 Uiso 1 1 calc R
H51B H 0.6229 0.9075 0.3807 0.063 Uiso 1 1 calc R
H51C H 0.7085 0.8569 0.3607 0.063 Uiso 1 1 calc R
C52 C 0.7604(2) 0.79929(19) 0.5715(3) 0.0456(9) Uani 1 1 d .
H52A H 0.7444 0.7720 0.6273 0.068 Uiso 1 1 calc R
H52B H 0.7994 0.8399 0.5885 0.068 Uiso 1 1 calc R
H52C H 0.7927 0.7678 0.5281 0.068 Uiso 1 1 calc R
C53 C 0.5767(3) 0.75619(19) 0.4818(3) 0.0479(9) Uani 1 1 d .
H53A H 0.5210 0.7747 0.4537 0.072 Uiso 1 1 calc R
H53B H 0.5617 0.7284 0.5375 0.072 Uiso 1 1 calc R
H53C H 0.6081 0.7250 0.4373 0.072 Uiso 1 1 calc R
O11 O 0.36822(14) 1.06616(11) 1.05899(14) 0.0285(4) Uani 1 1 d .
C61 C 0.3624(2) 1.13125(15) 1.0000(2) 0.0277(6) Uani 1 1 d .
H61A H 0.2987 1.1473 0.9941 0.033 Uiso 1 1 calc R
H61B H 0.3865 1.1211 0.9372 0.033 Uiso 1 1 calc R
C62 C 0.4198(2) 1.18939(16) 1.0485(2) 0.0329(6) Uani 1 1 d .
H62A H 0.3942 1.2381 1.0381 0.039 Uiso 1 1 calc R
H62B H 0.4833 1.1884 1.0264 0.039 Uiso 1 1 calc R
C63 C 0.4136(3) 1.16757(17) 1.1525(2) 0.0414(8) Uani 1 1 d .
H63A H 0.4663 1.1858 1.1881 0.050 Uiso 1 1 calc R
H63B H 0.3570 1.1856 1.1813 0.050 Uiso 1 1 calc R
C64 C 0.4142(3) 1.08470(16) 1.1466(2) 0.0454(9) Uani 1 1 d .
H64A H 0.4772 1.0663 1.1465 0.054 Uiso 1 1 calc R
H64B H 0.3816 1.0635 1.2000 0.054 Uiso 1 1 calc R
H1 H 0.466(2) 0.9790(18) 0.866(3) 0.033(9) Uiso 1 1 d .
H2 H 0.397(3) 0.987(2) 1.006(3) 0.053(12) Uiso 1 1 d .

loop_
_atom_site_aniso_label
_atom_site_aniso_U_11
_atom_site_aniso_U_22
_atom_site_aniso_U_33
_atom_site_aniso_U_23
_atom_site_aniso_U_13
_atom_site_aniso_U_12
Ti1 0.01175(16) 0.01422(16) 0.01366(19) -0.00017(14) 0.00046(14) -0.00018(13)
Si1 0.0137(3) 0.0145(3) 0.0146(3) 0.0001(2) 0.0000(2) -0.0002(2)
Si2 0.0143(3) 0.0162(3) 0.0145(3) 0.0003(2) 0.0024(2) -0.0005(2)
Si3 0.0113(2) 0.0166(3) 0.0161(3) 0.0009(2) -0.0002(2) 0.0007(2)
Si4 0.0133(2) 0.0165(3) 0.0126(3) 0.0001(2) -0.0017(2) -0.0013(2)
Si5 0.0222(3) 0.0207(3) 0.0187(3) -0.0036(2) 0.0036(3) 0.0016(3)
O1 0.0152(7) 0.0155(7) 0.0203(9) 0.0021(6) -0.0011(6) 0.0005(6)
O2 0.0168(7) 0.0218(8) 0.0179(9) 0.0000(6) 0.0015(7) -0.0025(6)
O3 0.0134(6) 0.0182(7) 0.0199(8) -0.0025(6) 0.0004(6) 0.0012(6)
O4 0.0120(7) 0.0149(7) 0.0158(8) -0.0005(6) -0.0021(6) 0.0008(5)
O5 0.0212(8) 0.0201(8) 0.0200(9) -0.0015(6) 0.0014(7) 0.0022(6)
O6 0.0217(8) 0.0188(8) 0.0198(9) -0.0009(6) 0.0031(7) -0.0004(6)
O7 0.0172(7) 0.0219(8) 0.0195(9) 0.0008(6) 0.0025(7) 0.0009(6)
O8 0.0126(7) 0.0203(7) 0.0196(9) -0.0015(6) -0.0013(6) -0.0032(6)
O9 0.0173(7) 0.0164(7) 0.0183(8) -0.0013(6) -0.0038(6) -0.0028(6)
O10 0.0117(9) 0.0157(10) 0.0135(12) 0.000 0.000 -0.0014(8)
C31 0.0155(9) 0.0170(10) 0.0344(15) 0.0017(9) 0.0009(9) 0.0002(8)
C32 0.0324(14) 0.0365(15) 0.0439(19) 0.0032(14) 0.0168(14) 0.0097(12)
C33 0.0392(18) 0.0385(18) 0.090(3) 0.006(2) 0.036(2) 0.0127(15)
C34 0.0181(13) 0.0266(15) 0.137(5) 0.002(2) 0.012(2) 0.0039(11)
C35 0.0270(15) 0.0315(16) 0.105(4) 0.0059(19) -0.030(2) 0.0032(12)
C36 0.0274(13) 0.0261(13) 0.057(2) -0.0002(14) -0.0200(14) 0.0028(11)
C21 0.0147(9) 0.0200(10) 0.0159(11) -0.0019(8) 0.0011(8) -0.0027(8)
C22 0.0165(10) 0.0213(10) 0.0193(12) 0.0018(8) 0.0030(9) -0.0001(8)
C23 0.0197(11) 0.0247(12) 0.0247(13) -0.0013(10) 0.0060(10) -0.0036(9)
C24 0.0276(12) 0.0224(11) 0.0185(12) 0.0011(9) 0.0046(10) -0.0094(9)
C25 0.0277(12) 0.0208(11) 0.0187(12) 0.0034(9) 0.0026(10) -0.0019(9)
C26 0.0198(10) 0.0226(11) 0.0171(11) 0.0009(9) 0.0014(9) 0.0008(9)
C11 0.0122(9) 0.0198(10) 0.0193(11) 0.0014(8) -0.0016(9) -0.0003(8)
C12 0.0344(13) 0.0176(10) 0.0211(12) -0.0019(9) -0.0016(11) 0.0026(9)
C13 0.0430(15) 0.0197(11) 0.0293(14) -0.0072(10) -0.0059(13) 0.0049(11)
C14 0.0337(13) 0.0141(10) 0.0441(17) -0.0010(10) -0.0090(13) -0.0021(10)
C15 0.0325(14) 0.0193(12) 0.0417(17) 0.0080(11) 0.0067(12) -0.0043(10)
C16 0.0287(12) 0.0207(11) 0.0288(14) 0.0015(10) 0.0068(11) -0.0003(10)
C41 0.0216(10) 0.0159(10) 0.0170(11) 0.0010(8) -0.0036(9) -0.0014(8)
C42 0.0231(11) 0.0324(13) 0.0174(12) -0.0012(10) -0.0006(10) 0.0017(10)
C43 0.0361(14) 0.0381(15) 0.0182(13) -0.0025(11) 0.0048(11) 0.0015(12)
C44 0.0432(15) 0.0306(13) 0.0148(12) -0.0008(10) -0.0050(11) -0.0024(11)
C45 0.0325(13) 0.0311(13) 0.0211(13) 0.0011(10) -0.0121(11) -0.0054(11)
C46 0.0238(11) 0.0258(12) 0.0188(12) 0.0018(9) -0.0063(9) -0.0042(9)
C51 0.060(2) 0.0351(16) 0.0308(17) -0.0002(12) 0.0208(16) 0.0067(15)
C52 0.0397(17) 0.0468(18) 0.050(2) -0.0145(16) -0.0092(16) 0.0229(15)
C53 0.0456(19) 0.0342(16) 0.064(3) -0.0214(16) 0.0086(18) -0.0089(14)
O11 0.0411(11) 0.0237(8) 0.0208(10) -0.0032(8) -0.0002(8) -0.0008(8)
C61 0.0349(14) 0.0264(12) 0.0218(14) -0.0002(10) -0.0038(11) 0.0011(11)
C62 0.0375(15) 0.0253(12) 0.0359(17) 0.0035(11) -0.0071(13) -0.0056(11)
C63 0.064(2) 0.0284(14) 0.0322(17) -0.0033(12) -0.0170(16) -0.0003(14)
C64 0.086(3) 0.0266(14) 0.0236(15) -0.0035(11) -0.0177(17) 0.0059(15)

loop_
_atom_type_symbol
_atom_type_description
_atom_type_scat_dispersion_real
_atom_type_scat_dispersion_imag
_atom_type_scat_source
C C 0.0033 0.0016 'International Tables Vol C Tables 4.2.6.8 and 6.1.1.4'
H H 0.0000 0.0000 'International Tables Vol C Tables 4.2.6.8 and 6.1.1.4'
Ti Ti 0.2776 0.4457 'International Tables Vol C Tables 4.2.6.8 and 6.1.1.4'
Si Si 0.0817 0.0704 'International Tables Vol C Tables 4.2.6.8 and 6.1.1.4'
O O 0.0106 0.0060 'International Tables Vol C Tables 4.2.6.8 and 6.1.1.4'

loop_
_geom_angle_atom_site_label_1
_geom_angle_atom_site_label_2
_geom_angle_atom_site_label_3
_geom_angle
_geom_angle_site_symmetry_1
_geom_angle_site_symmetry_3
O5 Ti1 O3 101.68(8) . 2_675
O5 Ti1 O1 101.71(8) . .
O3 Ti1 O1 101.07(7) 2_675 .
O5 Ti1 O4 96.30(7) . 2_675
O3 Ti1 O4 90.12(7) 2_675 2_675
O1 Ti1 O4 156.29(7) . 2_675
O5 Ti1 O4 100.05(8) . .
O3 Ti1 O4 153.82(7) 2_675 .
O1 Ti1 O4 88.57(7) . .
O4 Ti1 O4 73.08(7) 2_675 .
O5 Ti1 O10 167.09(7) . .
O3 Ti1 O10 84.07(6) 2_675 .
O1 Ti1 O10 88.33(6) . .
O4 Ti1 O10 71.95(6) 2_675 .
O4 Ti1 O10 71.82(6) . .
O5 Ti1 Ti1 120.12(6) . 2_675
O3 Ti1 Ti1 114.11(5) 2_675 2_675
O1 Ti1 Ti1 115.47(5) . 2_675
O4 Ti1 Ti1 41.05(4) 2_675 2_675
O4 Ti1 Ti1 40.87(4) . 2_675
O10 Ti1 Ti1 47.28(4) . 2_675
O1 Si1 O6 109.89(9) . .
O1 Si1 O9 108.34(9) . .
O6 Si1 O9 109.13(9) . .
O1 Si1 C11 114.74(9) . .
O6 Si1 C11 106.40(10) . .
O9 Si1 C11 108.22(10) . .
O6 Si2 O7 111.11(10) . .
O6 Si2 O2 105.00(9) . .
O7 Si2 O2 108.82(9) . .
O6 Si2 C21 108.06(10) . .
O7 Si2 C21 111.55(10) . .
O2 Si2 C21 112.12(10) . .
O3 Si3 O7 110.11(9) . .
O3 Si3 O8 107.28(9) . .
O7 Si3 O8 109.26(9) . .
O3 Si3 C31 113.01(10) . .
O7 Si3 C31 106.61(11) . .
O8 Si3 C31 110.55(11) . .
O4 Si4 O9 106.77(8) . .
O4 Si4 O8 108.95(8) . .
O9 Si4 O8 108.63(9) . .
O4 Si4 C41 112.37(10) . .
O9 Si4 C41 110.36(10) . .
O8 Si4 C41 109.64(10) . .
O5 Si5 C51 108.73(12) . .
O5 Si5 C52 109.17(13) . .
C51 Si5 C52 111.67(19) . .
O5 Si5 C53 108.62(14) . .
C51 Si5 C53 108.75(19) . .
C52 Si5 C53 109.84(18) . .
Si1 O1 Ti1 137.44(10) . .
Si3 O3 Ti1 137.58(11) . 2_675
Si4 O4 Ti1 127.87(9) . 2_675
Si4 O4 Ti1 132.82(9) . .
Ti1 O4 Ti1 98.08(7) 2_675 .
Si5 O5 Ti1 160.49(12) . .
Si2 O6 Si1 151.12(12) . .
Si2 O7 Si3 144.57(12) . .
Si4 O8 Si3 128.76(10) . .
Si1 O9 Si4 127.08(10) . .
Ti1 O10 Ti1 85.44(8) 2_675 .
C36 C31 C32 118.4(3) . .
C36 C31 Si3 122.1(2) . .
C32 C31 Si3 119.5(2) . .
C33 C32 C31 120.6(4) . .
C34 C33 C32 120.4(4) . .
C35 C34 C33 119.9(3) . .
C34 C35 C36 120.7(4) . .
C31 C36 C35 119.9(4) . .
C22 C21 C26 118.1(2) . .
C22 C21 Si2 122.81(18) . .
C26 C21 Si2 119.06(18) . .
C23 C22 C21 120.6(2) . .
C24 C23 C22 120.3(2) . .
C23 C24 C25 120.0(2) . .
C26 C25 C24 119.4(2) . .
C25 C26 C21 121.5(2) . .
C12 C11 C16 117.8(2) . .
C12 C11 Si1 121.29(19) . .
C16 C11 Si1 120.83(19) . .
C11 C12 C13 121.0(3) . .
C14 C13 C12 119.8(3) . .
C15 C14 C13 120.5(2) . .
C14 C15 C16 119.9(3) . .
C15 C16 C11 121.1(3) . .
C46 C41 C42 117.9(2) . .
C46 C41 Si4 121.57(19) . .
C42 C41 Si4 120.46(18) . .
C43 C42 C41 120.8(2) . .
C42 C43 C44 119.6(3) . .
C45 C44 C43 120.0(3) . .
C44 C45 C46 120.6(3) . .
C45 C46 C41 121.0(3) . .
C64 O11 C61 109.2(2) . .
O11 C61 C62 106.2(2) . .
C61 C62 C63 102.9(2) . .
C64 C63 C62 101.9(3) . .
O11 C64 C63 106.1(3) . .

loop_
_geom_bond_atom_site_label_1
_geom_bond_atom_site_label_2
_geom_bond_distance
_geom_bond_site_symmetry_2
Ti1 O5 1.7813(18) .
Ti1 O3 1.8561(17) 2_675
Ti1 O1 1.8628(17) .
Ti1 O4 2.0774(16) 2_675
Ti1 O4 2.0851(16) .
Ti1 O10 2.3169(18) .
Ti1 Ti1 3.1435(8) 2_675
Si1 O1 1.6234(17) .
Si1 O6 1.6251(19) .
Si1 O9 1.6328(18) .
Si1 C11 1.860(2) .
Si2 O6 1.6203(18) .
Si2 O7 1.6232(18) .
Si2 O2 1.6360(18) .
Si2 C21 1.848(2) .
Si3 O3 1.6276(17) .
Si3 O7 1.6343(19) .
Si3 O8 1.6378(18) .
Si3 C31 1.849(2) .
Si4 O4 1.6303(17) .
Si4 O9 1.6361(17) .
Si4 O8 1.6376(18) .
Si4 C41 1.840(3) .
Si5 O5 1.6643(19) .
Si5 C51 1.848(3) .
Si5 C52 1.860(3) .
Si5 C53 1.860(3) .
O3 Ti1 1.8561(17) 2_675
O4 Ti1 2.0774(16) 2_675
O10 Ti1 2.3169(18) 2_675
C31 C36 1.389(4) .
C31 C32 1.402(4) .
C32 C33 1.398(4) .
C33 C34 1.375(7) .
C34 C35 1.365(7) .
C35 C36 1.417(4) .
C21 C22 1.401(3) .
C21 C26 1.402(3) .
C22 C23 1.395(3) .
C23 C24 1.385(4) .
C24 C25 1.399(4) .
C25 C26 1.389(3) .
C11 C12 1.394(3) .
C11 C16 1.407(3) .
C12 C13 1.401(3) .
C13 C14 1.380(4) .
C14 C15 1.379(4) .
C15 C16 1.390(3) .
C41 C46 1.402(3) .
C41 C42 1.405(3) .
C42 C43 1.396(4) .
C43 C44 1.406(4) .
C44 C45 1.365(4) .
C45 C46 1.394(4) .
O11 C64 1.444(4) .
O11 C61 1.449(3) .
C61 C62 1.508(4) .
C62 C63 1.524(5) .
C63 C64 1.508(4) .
